data_1555440
loop_
_publ_author_name
'Duan, Xiao-Yong'
'Yang, Xiu-Long'
'Jia, Pan-Pan'
'Zhang, Man'
'Han, Bing'

_publ_section_title
;
 Hydrazonyl Radical-Participated Tandem Reaction: A Strategy for the
 Synthesis of Pyrazoline-Functionalized Oxindoles.
;
_journal_issue 24
_journal_name_full 'Organic letters'
_journal_page_first 6022
_journal_page_last 6025
_journal_paper_doi 10.1021/acs.orglett.5b03003
_journal_volume 17
_journal_year 2015
_chemical_formula_moiety 'C29 H30 Br N3 O'
_chemical_formula_sum 'C29 H30 Br N3 O'
_chemical_formula_weight 516.47
_space_group_crystal_system triclinic
_space_group_IT_number 2
_space_group_name_Hall '-P 1'
_space_group_name_H-M_alt 'P -1'
_atom_sites_solution_hydrogens geom
_atom_sites_solution_primary iterative
_atom_sites_solution_secondary difmap
_audit_creation_date 2014-07-11
_audit_creation_method
;
Olex2 1.2
(compiled 2014.03.20 svn.r2914 for OlexSys, GUI svn.r4816)
;
_cell_angle_alpha 91.311(7)
_cell_angle_beta 97.750(7)
_cell_angle_gamma 93.388(9)
_cell_formula_units_Z 2
_cell_length_a 8.9762(10)
_cell_length_b 9.2143(10)
_cell_length_c 15.8055(10)
_cell_measurement_reflns_used 3882
_cell_measurement_temperature 293(2)
_cell_measurement_theta_max 70.2200
_cell_measurement_theta_min 4.8080
_cell_volume 1292.4(2)
_computing_cell_refinement
;
CrysAlisPro, Agilent Technologies,
Version 1.171.36.28 (release 01-02-2013 CrysAlis171 .NET)
(compiled Feb  1 2013,16:14:44)
;
_computing_data_collection
;
CrysAlisPro, Agilent Technologies,
Version 1.171.36.28 (release 01-02-2013 CrysAlis171 .NET)
(compiled Feb  1 2013,16:14:44)
;
_computing_data_reduction
;
CrysAlisPro, Agilent Technologies,
Version 1.171.36.28 (release 01-02-2013 CrysAlis171 .NET)
(compiled Feb  1 2013,16:14:44)
;
_computing_molecular_graphics 'Olex2 (Dolomanov et al., 2009)'
_computing_publication_material 'Olex2 (Dolomanov et al., 2009)'
_computing_structure_refinement 'ShelXL (Sheldrick, 2008)'
_computing_structure_solution
;
Superflip (Palatinus & Chapuis, 2007;Palatinus & van der Lee, 2008;
Palatinus et al., 2012)
;
_diffrn_ambient_temperature 293(2)
_diffrn_detector_area_resol_mean 16.0733
_diffrn_measured_fraction_theta_full 0.968
_diffrn_measured_fraction_theta_max 0.968
_diffrn_measurement_device_type 'SuperNova, Dual, Cu at zero, Eos'
_diffrn_measurement_method '\w scans'
_diffrn_orient_matrix_UB_11 -0.1583809000
_diffrn_orient_matrix_UB_12 0.0503825000
_diffrn_orient_matrix_UB_13 0.0076810000
_diffrn_orient_matrix_UB_21 -0.0649705000
_diffrn_orient_matrix_UB_22 -0.1588033000
_diffrn_orient_matrix_UB_23 -0.0118073000
_diffrn_orient_matrix_UB_31 0.0285462000
_diffrn_orient_matrix_UB_32 -0.0179415000
_diffrn_orient_matrix_UB_33 0.0974034000
_diffrn_radiation_monochromator mirror
_diffrn_radiation_type MoK\a
_diffrn_radiation_wavelength 0.71000
_diffrn_reflns_av_R_equivalents 0.0225
_diffrn_reflns_av_unetI/netI 0.0291
_diffrn_reflns_limit_h_max 10
_diffrn_reflns_limit_h_min -10
_diffrn_reflns_limit_k_max 11
_diffrn_reflns_limit_k_min -11
_diffrn_reflns_limit_l_max 19
_diffrn_reflns_limit_l_min -11
_diffrn_reflns_number 8604
_diffrn_reflns_theta_full 25.84
_diffrn_reflns_theta_max 25.84
_diffrn_reflns_theta_min 2.21
_diffrn_source 'SuperNova (Cu) X-ray Source'
_exptl_absorpt_coefficient_mu 1.616
_exptl_absorpt_correction_T_max 1.00000
_exptl_absorpt_correction_T_min 0.69302
_exptl_absorpt_correction_type multi-scan
_exptl_absorpt_process_details
;
CrysAlisPro, Agilent Technologies,
Version 1.171.36.28 (release 01-02-2013 CrysAlis171 .NET)
(compiled Feb  1 2013,16:14:44)
Empirical absorption correction using spherical harmonics,
 implemented in SCALE3 ABSPACK scaling algorithm.
;
_exptl_crystal_colour 'clear light colourless'
_exptl_crystal_density_diffrn 1.327
_exptl_crystal_density_method 'not measured'
_exptl_crystal_description block
_exptl_crystal_F_000 536
_exptl_crystal_size_max 0.29
_exptl_crystal_size_mid 0.24
_exptl_crystal_size_min 0.16
_refine_diff_density_max 0.403
_refine_diff_density_min -0.725
_refine_diff_density_rms 0.065
_refine_ls_extinction_method none
_refine_ls_goodness_of_fit_ref 1.105
_refine_ls_hydrogen_treatment constr
_refine_ls_matrix_type full
_refine_ls_number_parameters 329
_refine_ls_number_reflns 4844
_refine_ls_number_restraints 42
_refine_ls_restrained_S_all 1.143
_refine_ls_R_factor_all 0.0752
_refine_ls_R_factor_gt 0.0646
_refine_ls_shift/su_max 0.000
_refine_ls_shift/su_mean 0.000
_refine_ls_structure_factor_coef Fsqd
_refine_ls_weighting_details 'calc w=1/[\s^2^(Fo^2^)+(0.1097P)^2^+0.4890P] where P=(Fo^2^+2Fc^2^)/3'
_refine_ls_weighting_scheme calc
_refine_ls_wR_factor_gt 0.1871
_refine_ls_wR_factor_ref 0.2043
_reflns_number_gt 3870
_reflns_number_total 4844
_reflns_threshold_expression >2sigma(I)
_cod_data_source_file ol5b03003_si_002.cif
_cod_data_source_block duanxy0630_2
_cod_database_code 1555440
_reflns_odcompleteness_completeness 99.61
_reflns_odcompleteness_iscentric 1
_reflns_odcompleteness_theta 66.97
_olex2_refinement_description
;
1. Fixed Uiso
 At 1.2 times of:
  All C(H) groups, All C(H,H) groups
 At 1.5 times of:
  All C(H,H,H) groups
2. Uiso/Uaniso restraints and constraints
Uanis(C30) \\sim Ueq, Uanis(C29) \\sim Ueq, Uanis(C26) \\sim Ueq, Uanis(C27)
\\sim Ueq, Uanis(C28) \\sim Ueq, Uanis(C29') \\sim Ueq, Uanis(C30') \\sim Ueq:
with sigma of 0.01 and sigma for terminal atoms of 0.02
3. Others
 Fixed Sof: H28(0.5) H28A(0.5) C29(0.5) H29(0.5) C30(0.5) H30(0.5) C29'(0.5)
 H29'(0.5) C30'(0.5) H30'(0.5)
4.a Ternary CH refined with riding coordinates:
 C14(H14)
4.b Secondary CH2 refined with riding coordinates:
 C12(H12A,H12B), C13(H13A,H13B)
4.c Aromatic/amide H refined with riding coordinates:
 C2(H2), C3(H3), C4(H4), C20(H20), C21(H21), C22(H22), C23(H23), C24(H24),
 C26(H26), C27(H27), C28(H28), C28(H28A), C29(H29), C30(H30), C29'(H29'),
 C30'(H30')
4.d Idealised Me refined as rotating group:
 C10(H10A,H10B,H10C), C11(H11A,H11B,H11C), C16(H16A,H16B,H16C), C17(H17A,H17B,
 H17C)
;

loop_
_space_group_symop_id
_space_group_symop_operation_xyz
1 'x, y, z'
2 '-x, -y, -z'

loop_
_atom_site_label
_atom_site_type_symbol
_atom_site_fract_x
_atom_site_fract_y
_atom_site_fract_z
_atom_site_U_iso_or_equiv
_atom_site_adp_type
_atom_site_occupancy
_atom_site_calc_flag
_atom_site_disorder_assembly
_atom_site_disorder_group
_atom_site_refinement_flags_posn
_atom_site_refinement_flags_adp
Br1 Br 0.44571(7) 0.65730(6) -0.09531(3) 0.1092(3) Uani 1 d . . . .
O1 O 0.9150(3) 0.8236(4) 0.1738(2) 0.0923(9) Uani 1 d . . . .
N1 N 0.7041(3) 0.7751(3) 0.07538(18) 0.0641(7) Uani 1 d . . . .
N2 N 0.4917(3) 0.4045(3) 0.31131(18) 0.0593(6) Uani 1 d . . . .
N3 N 0.5268(4) 0.2983(3) 0.37203(19) 0.0660(7) Uani 1 d . . . .
C1 C 0.4287(4) 0.7615(4) 0.0069(2) 0.0654(8) Uani 1 d . . . .
C2 C 0.2862(4) 0.8001(5) 0.0195(3) 0.0806(11) Uani 1 d . . . .
H2 H 0.2056 0.7786 -0.0233 0.097 Uiso 1 calc . . R .
C3 C 0.2614(4) 0.8693(5) 0.0933(3) 0.0872(12) Uani 1 d . . . .
H3 H 0.1646 0.8934 0.1004 0.105 Uiso 1 calc . . R .
C4 C 0.3802(4) 0.9033(4) 0.1573(3) 0.0735(10) Uani 1 d . . . .
H4 H 0.3639 0.9496 0.2078 0.088 Uiso 1 calc . . R .
C5 C 0.5232(3) 0.8677(3) 0.1453(2) 0.0556(7) Uani 1 d . . . .
C6 C 0.5486(3) 0.7989(3) 0.0700(2) 0.0559(7) Uani 1 d . . . .
C7 C 0.7794(4) 0.8256(4) 0.1522(2) 0.0638(8) Uani 1 d . . . .
C8 C 0.6674(4) 0.8846(3) 0.2065(2) 0.0557(7) Uani 1 d . . . .
C10 C 0.7839(6) 0.7165(7) 0.0094(3) 0.1084(18) Uani 1 d . . . .
H10A H 0.7602 0.6136 0.0023 0.163 Uiso 1 calc . . GR .
H10B H 0.8904 0.7347 0.0257 0.163 Uiso 1 calc . . GR .
H10C H 0.7537 0.7626 -0.0435 0.163 Uiso 1 calc . . GR .
C11 C 0.7153(5) 1.0430(4) 0.2346(3) 0.0837(12) Uani 1 d . . . .
H11A H 0.6440 1.0798 0.2686 0.126 Uiso 1 calc . . GR .
H11B H 0.7184 1.1009 0.1851 0.126 Uiso 1 calc . . GR .
H11C H 0.8133 1.0472 0.2678 0.126 Uiso 1 calc . . GR .
C12 C 0.6599(4) 0.7896(3) 0.2848(2) 0.0569(7) Uani 1 d . . . .
H12A H 0.7571 0.7987 0.3204 0.068 Uiso 1 calc . . R .
H12B H 0.5861 0.8265 0.3180 0.068 Uiso 1 calc . . R .
C13 C 0.6188(4) 0.6292(3) 0.2631(2) 0.0561(7) Uani 1 d . . . .
H13A H 0.7033 0.5866 0.2417 0.067 Uiso 1 calc . . R .
H13B H 0.5341 0.6208 0.2178 0.067 Uiso 1 calc . . R .
C14 C 0.5779(3) 0.5428(3) 0.33910(19) 0.0516(6) Uani 1 d . . . .
H14 H 0.5152 0.6017 0.3708 0.062 Uiso 1 calc . . R .
C15 C 0.7089(4) 0.4917(3) 0.4029(2) 0.0575(7) Uani 1 d . . . .
C16 C 0.7471(6) 0.6017(4) 0.4781(3) 0.0834(12) Uani 1 d . . . .
H16A H 0.6636 0.6034 0.5102 0.125 Uiso 1 calc . . GR .
H16B H 0.7668 0.6967 0.4568 0.125 Uiso 1 calc . . GR .
H16C H 0.8347 0.5740 0.5144 0.125 Uiso 1 calc . . GR .
C17 C 0.8491(5) 0.4616(5) 0.3605(3) 0.0882(13) Uani 1 d . . . .
H17A H 0.9173 0.4094 0.3989 0.132 Uiso 1 calc . . GR .
H17B H 0.8982 0.5521 0.3475 0.132 Uiso 1 calc . . GR .
H17C H 0.8193 0.4044 0.3088 0.132 Uiso 1 calc . . GR .
C18 C 0.6430(4) 0.3446(3) 0.4245(2) 0.0596(7) Uani 1 d . . . .
C19 C 0.3422(4) 0.3959(4) 0.2709(2) 0.0603(8) Uani 1 d . . . .
C20 C 0.2674(5) 0.5171(4) 0.2449(3) 0.0760(10) Uani 1 d . . . .
H20 H 0.3145 0.6093 0.2570 0.091 Uiso 1 calc . . R .
C21 C 0.1229(5) 0.5029(6) 0.2009(3) 0.0893(12) Uani 1 d . . . .
H21 H 0.0745 0.5853 0.1825 0.107 Uiso 1 calc . . R .
C22 C 0.1227(5) 0.2469(5) 0.2111(3) 0.0843(12) Uani 1 d . . . .
H22 H 0.0740 0.1552 0.2002 0.101 Uiso 1 calc . . R .
C23 C 0.0505(5) 0.3677(6) 0.1842(3) 0.0923(14) Uani 1 d . . . .
H23 H -0.0468 0.3583 0.1549 0.111 Uiso 1 calc . . R .
C24 C 0.2659(5) 0.2599(4) 0.2539(2) 0.0718(9) Uani 1 d . . . .
H24 H 0.3132 0.1768 0.2720 0.086 Uiso 1 calc . . R .
C25 C 0.7101(5) 0.2447(4) 0.4902(3) 0.0773(10) Uani 1 d . . . .
C26 C 0.7950(6) 0.2892(6) 0.5644(4) 0.1040(16) Uani 1 d . . . U
H26 H 0.8120 0.3884 0.5766 0.125 Uiso 1 calc . . R .
C27 C 0.8577(6) 0.1935(6) 0.6228(4) 0.1095(17) Uani 1 d . . . U
H27 H 0.9184 0.2295 0.6721 0.131 Uiso 1 calc B . R .
C28 C 0.8331(10) 0.0533(7) 0.6100(5) 0.140(3) Uani 1 d B . . U
H28 H 0.8308 -0.0116 0.6541 0.169 Uiso 0.50 calc A 1 R .
H28A H 0.9001 -0.0136 0.6326 0.169 Uiso 0.50 calc A 2 R .
C29 C 0.8124(19) 0.0136(13) 0.5312(9) 0.131(4) Uani 0.50 d B 1 . U
H29 H 0.8421 -0.0762 0.5140 0.157 Uiso 0.50 calc B 1 R .
C30 C 0.7431(18) 0.1083(11) 0.4700(8) 0.118(4) Uani 0.50 d B 1 . U
H30 H 0.7195 0.0748 0.4135 0.141 Uiso 0.50 calc B 1 R .
C29' C 0.6762(17) 0.0070(11) 0.5517(8) 0.114(4) Uani 0.50 d B 2 . U
H29' H 0.6270 -0.0833 0.5573 0.137 Uiso 0.50 calc B 2 R .
C30' C 0.6150(13) 0.1046(9) 0.4924(6) 0.090(3) Uani 0.50 d B 2 . U
H30' H 0.5237 0.0850 0.4575 0.108 Uiso 0.50 calc B 2 R .

loop_
_atom_site_aniso_label
_atom_site_aniso_U_11
_atom_site_aniso_U_22
_atom_site_aniso_U_33
_atom_site_aniso_U_23
_atom_site_aniso_U_13
_atom_site_aniso_U_12
Br1 0.1365(5) 0.1225(5) 0.0664(3) -0.0141(3) -0.0057(3) 0.0397(4)
O1 0.0531(14) 0.137(3) 0.089(2) 0.0273(18) 0.0099(13) 0.0164(15)
N1 0.0569(15) 0.0858(19) 0.0558(15) 0.0200(13) 0.0198(12) 0.0212(13)
N2 0.0696(16) 0.0485(13) 0.0580(15) 0.0065(11) 0.0047(12) -0.0042(11)
N3 0.0837(19) 0.0493(13) 0.0654(17) 0.0127(12) 0.0124(14) -0.0008(13)
C1 0.074(2) 0.0679(19) 0.0543(18) 0.0041(14) 0.0038(15) 0.0159(16)
C2 0.064(2) 0.092(3) 0.083(3) -0.001(2) -0.0075(18) 0.0120(19)
C3 0.054(2) 0.100(3) 0.108(3) 0.002(3) 0.008(2) 0.0212(19)
C4 0.065(2) 0.077(2) 0.083(2) -0.0049(18) 0.0213(18) 0.0186(17)
C5 0.0527(16) 0.0547(16) 0.0615(18) 0.0092(13) 0.0108(13) 0.0104(12)
C6 0.0557(16) 0.0604(16) 0.0544(16) 0.0145(13) 0.0117(13) 0.0124(13)
C7 0.0534(17) 0.075(2) 0.067(2) 0.0269(16) 0.0160(15) 0.0125(14)
C8 0.0578(16) 0.0542(16) 0.0560(17) 0.0100(13) 0.0104(13) 0.0022(12)
C10 0.084(3) 0.179(5) 0.072(3) 0.009(3) 0.032(2) 0.045(3)
C11 0.089(3) 0.0548(19) 0.103(3) 0.0176(19) 0.002(2) -0.0096(18)
C12 0.0691(18) 0.0524(16) 0.0489(16) 0.0030(12) 0.0103(13) -0.0030(13)
C13 0.0698(18) 0.0510(15) 0.0485(15) 0.0037(12) 0.0125(13) 0.0007(13)
C14 0.0579(16) 0.0449(14) 0.0527(16) 0.0033(11) 0.0123(13) -0.0021(12)
C15 0.0595(17) 0.0561(16) 0.0576(17) 0.0078(13) 0.0115(14) -0.0015(13)
C16 0.113(3) 0.066(2) 0.063(2) 0.0031(17) -0.011(2) -0.007(2)
C17 0.067(2) 0.093(3) 0.112(3) 0.032(3) 0.031(2) 0.009(2)
C18 0.0682(19) 0.0536(16) 0.0574(18) 0.0073(13) 0.0107(15) 0.0010(14)
C19 0.0699(19) 0.0620(18) 0.0492(16) 0.0000(13) 0.0131(14) -0.0062(14)
C20 0.074(2) 0.070(2) 0.082(2) 0.0062(18) 0.0034(19) -0.0013(17)
C21 0.079(3) 0.101(3) 0.086(3) 0.007(2) 0.005(2) 0.009(2)
C22 0.086(3) 0.093(3) 0.072(2) -0.010(2) 0.017(2) -0.023(2)
C23 0.069(2) 0.134(4) 0.071(2) -0.011(3) 0.0089(19) -0.017(3)
C24 0.080(2) 0.067(2) 0.067(2) -0.0016(16) 0.0106(17) -0.0140(17)
C25 0.109(3) 0.0589(19) 0.065(2) 0.0117(16) 0.012(2) 0.0075(19)
C26 0.107(3) 0.086(3) 0.107(3) 0.031(3) -0.026(3) -0.012(2)
C27 0.106(3) 0.108(4) 0.107(4) 0.040(3) -0.014(3) -0.008(3)
C28 0.207(6) 0.100(4) 0.107(4) 0.038(3) -0.020(4) 0.030(4)
C29 0.171(9) 0.082(5) 0.125(8) -0.012(5) -0.037(7) 0.034(6)
C30 0.171(8) 0.077(5) 0.090(6) -0.004(4) -0.041(6) 0.027(6)
C29' 0.149(8) 0.071(5) 0.118(7) 0.038(5) 0.005(6) -0.006(5)
C30' 0.112(6) 0.064(4) 0.089(5) 0.022(4) -0.003(5) -0.014(4)

loop_
_atom_type_symbol
_atom_type_description
_atom_type_scat_dispersion_real
_atom_type_scat_dispersion_imag
_atom_type_scat_source
C C 0.0033 0.0016 'International Tables Vol C Tables 4.2.6.8 and 6.1.1.4'
H H 0.0000 0.0000 'International Tables Vol C Tables 4.2.6.8 and 6.1.1.4'
N N 0.0061 0.0033 'International Tables Vol C Tables 4.2.6.8 and 6.1.1.4'
O O 0.0106 0.0060 'International Tables Vol C Tables 4.2.6.8 and 6.1.1.4'
Br Br -0.2901 2.4595 'International Tables Vol C Tables 4.2.6.8 and 6.1.1.4'

loop_
_geom_angle_atom_site_label_1
_geom_angle_atom_site_label_2
_geom_angle_atom_site_label_3
_geom_angle
C6 N1 C10 128.0(3)
C7 N1 C6 110.7(3)
C7 N1 C10 121.2(3)
N3 N2 C14 109.6(2)
C19 N2 N3 115.4(3)
C19 N2 C14 123.7(3)
C18 N3 N2 109.3(3)
C2 C1 Br1 117.3(3)
C2 C1 C6 118.5(3)
C6 C1 Br1 124.2(3)
C1 C2 H2 119.2
C3 C2 C1 121.6(4)
C3 C2 H2 119.2
C2 C3 H3 120.0
C2 C3 C4 120.0(4)
C4 C3 H3 120.0
C3 C4 H4 120.4
C5 C4 C3 119.3(4)
C5 C4 H4 120.4
C4 C5 C6 120.7(3)
C4 C5 C8 129.3(3)
C6 C5 C8 109.9(3)
C1 C6 N1 131.4(3)
C1 C6 C5 119.9(3)
C5 C6 N1 108.6(3)
O1 C7 N1 125.3(4)
O1 C7 C8 125.5(4)
N1 C7 C8 109.2(3)
C5 C8 C7 101.4(3)
C5 C8 C11 113.8(3)
C5 C8 C12 111.5(3)
C7 C8 C11 109.8(3)
C7 C8 C12 109.5(3)
C11 C8 C12 110.5(3)
N1 C10 H10A 109.5
N1 C10 H10B 109.5
N1 C10 H10C 109.5
H10A C10 H10B 109.5
H10A C10 H10C 109.5
H10B C10 H10C 109.5
C8 C11 H11A 109.5
C8 C11 H11B 109.5
C8 C11 H11C 109.5
H11A C11 H11B 109.5
H11A C11 H11C 109.5
H11B C11 H11C 109.5
C8 C12 H12A 108.7
C8 C12 H12B 108.7
H12A C12 H12B 107.6
C13 C12 C8 114.2(3)
C13 C12 H12A 108.7
C13 C12 H12B 108.7
C12 C13 H13A 108.9
C12 C13 H13B 108.9
C12 C13 C14 113.5(2)
H13A C13 H13B 107.7
C14 C13 H13A 108.9
C14 C13 H13B 108.9
N2 C14 C13 111.8(2)
N2 C14 H14 108.3
N2 C14 C15 102.3(2)
C13 C14 H14 108.3
C13 C14 C15 117.4(3)
C15 C14 H14 108.3
C16 C15 C14 110.2(3)
C16 C15 C17 111.5(3)
C17 C15 C14 112.9(3)
C18 C15 C14 100.5(2)
C18 C15 C16 115.6(3)
C18 C15 C17 105.9(3)
C15 C16 H16A 109.5
C15 C16 H16B 109.5
C15 C16 H16C 109.5
H16A C16 H16B 109.5
H16A C16 H16C 109.5
H16B C16 H16C 109.5
C15 C17 H17A 109.5
C15 C17 H17B 109.5
C15 C17 H17C 109.5
H17A C17 H17B 109.5
H17A C17 H17C 109.5
H17B C17 H17C 109.5
N3 C18 C15 113.4(3)
N3 C18 C25 119.0(3)
C25 C18 C15 126.9(3)
C20 C19 N2 122.6(3)
C20 C19 C24 117.9(4)
C24 C19 N2 119.5(3)
C19 C20 H20 119.7
C19 C20 C21 120.6(4)
C21 C20 H20 119.7
C20 C21 H21 119.8
C23 C21 C20 120.4(5)
C23 C21 H21 119.8
C23 C22 H22 119.7
C24 C22 H22 119.7
C24 C22 C23 120.5(4)
C21 C23 H23 120.3
C22 C23 C21 119.4(4)
C22 C23 H23 120.3
C19 C24 H24 119.5
C22 C24 C19 121.1(4)
C22 C24 H24 119.5
C18 C25 C30' 112.4(5)
C26 C25 C18 124.4(4)
C26 C25 C30' 116.0(5)
C30 C25 C18 122.2(6)
C30 C25 C26 108.9(6)
C30 C25 C30' 51.4(7)
C25 C26 H26 118.6
C25 C26 C27 122.8(5)
C27 C26 H26 118.6
C26 C27 H27 119.5
C28 C27 C26 120.9(6)
C28 C27 H27 119.5
C27 C28 H28 123.2
C27 C28 H28A 123.1
C27 C28 C29' 113.7(6)
H28 C28 H28A 47.5
C29 C28 C27 113.6(8)
C29 C28 H28 123.2
C29 C28 H28A 101.1
C29 C28 C29' 52.3(9)
C29' C28 H28 101.0
C29' C28 H28A 123.1
C28 C29 H29 120.4
C28 C29 C30 119.2(11)
C30 C29 H29 120.4
C25 C30 C29 122.9(10)
C25 C30 H30 118.5
C29 C30 H30 118.5
C28 C29' H29' 120.6
C30' C29' C28 118.8(8)
C30' C29' H29' 120.6
C25 C30' H30' 123.0
C29' C30' C25 114.0(9)
C29' C30' H30' 123.0

loop_
_geom_bond_atom_site_label_1
_geom_bond_atom_site_label_2
_geom_bond_distance
Br1 C1 1.889(4)
O1 C7 1.220(4)
N1 C6 1.418(4)
N1 C7 1.365(5)
N1 C10 1.454(5)
N2 N3 1.406(4)
N2 C14 1.477(4)
N2 C19 1.403(5)
N3 C18 1.287(5)
C1 C2 1.386(5)
C1 C6 1.387(5)
C2 H2 0.9300
C2 C3 1.367(6)
C3 H3 0.9300
C3 C4 1.384(6)
C4 H4 0.9300
C4 C5 1.379(5)
C5 C6 1.387(5)
C5 C8 1.505(5)
C7 C8 1.523(5)
C8 C11 1.535(5)
C8 C12 1.539(4)
C10 H10A 0.9600
C10 H10B 0.9600
C10 H10C 0.9600
C11 H11A 0.9600
C11 H11B 0.9600
C11 H11C 0.9600
C12 H12A 0.9700
C12 H12B 0.9700
C12 C13 1.522(4)
C13 H13A 0.9700
C13 H13B 0.9700
C13 C14 1.530(4)
C14 H14 0.9800
C14 C15 1.546(4)
C15 C16 1.534(5)
C15 C17 1.539(5)
C15 C18 1.511(4)
C16 H16A 0.9600
C16 H16B 0.9600
C16 H16C 0.9600
C17 H17A 0.9600
C17 H17B 0.9600
C17 H17C 0.9600
C18 C25 1.493(5)
C19 C20 1.380(5)
C19 C24 1.394(5)
C20 H20 0.9300
C20 C21 1.384(6)
C21 H21 0.9300
C21 C23 1.374(7)
C22 H22 0.9300
C22 C23 1.368(7)
C22 C24 1.367(6)
C23 H23 0.9300
C24 H24 0.9300
C25 C26 1.351(7)
C25 C30 1.349(11)
C25 C30' 1.509(9)
C26 H26 0.9300
C26 C27 1.379(7)
C27 H27 0.9300
C27 C28 1.304(9)
C28 H28 0.9300
C28 H28A 0.9300
C28 C29 1.277(15)
C28 C29' 1.605(15)
C29 H29 0.9300
C29 C30 1.424(15)
C30 H30 0.9300
C29' H29' 0.9300
C29' C30' 1.395(14)
C30' H30' 0.9300

loop_
_geom_torsion_atom_site_label_1
_geom_torsion_atom_site_label_2
_geom_torsion_atom_site_label_3
_geom_torsion_atom_site_label_4
_geom_torsion
Br1 C1 C2 C3 176.7(4)
Br1 C1 C6 N1 1.3(5)
Br1 C1 C6 C5 -176.0(2)
O1 C7 C8 C5 176.4(3)
O1 C7 C8 C11 55.7(5)
O1 C7 C8 C12 -65.7(4)
N1 C7 C8 C5 -3.7(3)
N1 C7 C8 C11 -124.4(3)
N1 C7 C8 C12 114.2(3)
N2 N3 C18 C15 -2.8(4)
N2 N3 C18 C25 -174.4(3)
N2 C14 C15 C16 -142.7(3)
N2 C14 C15 C17 92.1(3)
N2 C14 C15 C18 -20.3(3)
N2 C19 C20 C21 176.3(4)
N2 C19 C24 C22 -176.9(3)
N3 N2 C14 C13 147.3(3)
N3 N2 C14 C15 20.8(3)
N3 N2 C19 C20 147.2(3)
N3 N2 C19 C24 -34.5(4)
N3 C18 C25 C26 -156.8(5)
N3 C18 C25 C30 49.6(10)
N3 C18 C25 C30' -7.8(7)
C1 C2 C3 C4 0.5(7)
C2 C1 C6 N1 -179.9(4)
C2 C1 C6 C5 2.9(5)
C2 C3 C4 C5 0.5(7)
C3 C4 C5 C6 0.2(6)
C3 C4 C5 C8 -175.9(4)
C4 C5 C6 N1 -179.7(3)
C4 C5 C6 C1 -1.9(5)
C4 C5 C8 C7 -179.6(3)
C4 C5 C8 C11 -61.8(5)
C4 C5 C8 C12 64.0(4)
C5 C8 C12 C13 54.6(4)
C6 N1 C7 O1 -177.8(3)
C6 N1 C7 C8 2.2(4)
C6 C1 C2 C3 -2.2(6)
C6 C5 C8 C7 4.0(3)
C6 C5 C8 C11 121.8(3)
C6 C5 C8 C12 -112.5(3)
C7 N1 C6 C1 -177.1(3)
C7 N1 C6 C5 0.4(4)
C7 C8 C12 C13 -56.8(4)
C8 C5 C6 N1 -2.9(3)
C8 C5 C6 C1 174.9(3)
C8 C12 C13 C14 -167.2(3)
C10 N1 C6 C1 7.5(6)
C10 N1 C6 C5 -175.0(4)
C10 N1 C7 O1 -2.1(6)
C10 N1 C7 C8 178.0(4)
C11 C8 C12 C13 -177.9(3)
C12 C13 C14 N2 160.9(3)
C12 C13 C14 C15 -81.3(4)
C13 C14 C15 C16 94.6(3)
C13 C14 C15 C17 -30.7(4)
C13 C14 C15 C18 -143.0(3)
C14 N2 N3 C18 -12.1(4)
C14 N2 C19 C20 7.4(5)
C14 N2 C19 C24 -174.3(3)
C14 C15 C18 N3 15.3(4)
C14 C15 C18 C25 -173.8(3)
C15 C18 C25 C26 32.8(7)
C15 C18 C25 C30 -120.8(9)
C15 C18 C25 C30' -178.2(6)
C16 C15 C18 N3 133.8(4)
C16 C15 C18 C25 -55.4(5)
C17 C15 C18 N3 -102.3(4)
C17 C15 C18 C25 68.5(5)
C18 C25 C26 C27 -178.7(5)
C18 C25 C30 C29 177.5(13)
C18 C25 C30' C29' 178.5(9)
C19 N2 N3 C18 -157.4(3)
C19 N2 C14 C13 -71.0(4)
C19 N2 C14 C15 162.5(3)
C19 C20 C21 C23 1.5(7)
C20 C19 C24 C22 1.5(6)
C20 C21 C23 C22 -0.3(7)
C23 C22 C24 C19 -0.3(6)
C24 C19 C20 C21 -2.0(6)
C24 C22 C23 C21 -0.3(7)
C25 C26 C27 C28 -2.3(11)
C26 C25 C30 C29 20.4(18)
C26 C25 C30' C29' -29.7(13)
C26 C27 C28 C29 30.5(14)
C26 C27 C28 C29' -27.1(11)
C27 C28 C29 C30 -32(2)
C27 C28 C29' C30' 27.1(15)
C28 C29 C30 C25 6(3)
C28 C29' C30' C25 1.1(16)
C29 C28 C29' C30' -75.2(13)
C30 C25 C26 C27 -22.2(11)
C30 C25 C30' C29' 64.5(11)
C29' C28 C29 C30 70.8(15)
C30' C25 C26 C27 33.3(10)
C30' C25 C30 C29 -88.2(18)
